data_1543664
loop_
_publ_author_name
'Oila, Adrian'
'Lung, Chi'
'Bull, Steve'

_publ_contact_author
;
 Adrian Oila
 Newcastle University
 Newcastle upon Tyne
 NE17RU
 United Kingdom
;
_publ_contact_author_email Adrian.Oila@newcastle.ac.uk
_publ_section_title
;
 Elastic properties of eta carbide (\h-Fe2C) from ab initio calculations:
 application to cryogenically treated gear steel
;
_journal_issue 5
_journal_name_full 'Journal of Materials Science'
_journal_page_first 2383
_journal_paper_doi 10.1007/s10853-013-7942-0
_journal_volume 49
_journal_year 2013
_chemical_formula_analytical 'C Fe2'
_chemical_formula_iupac 'C Fe2'
_chemical_formula_moiety 'C Fe2'
_chemical_formula_structural 'C Fe2'
_chemical_formula_sum 'C Fe2'
_chemical_formula_weight 123.71
_space_group_IT_number 58
_symmetry_cell_setting orthorhombic
_symmetry_Int_Tables_number 58
_symmetry_space_group_name_Hall '-P 2 2n'
_symmetry_space_group_name_H-M 'P n n m'
_cell_angle_alpha 90
_cell_angle_beta 90
_cell_angle_gamma 90
_cell_formula_units_Z 2
_cell_length_a 4.72200
_cell_length_b 4.27100
_cell_length_c 2.83500
_cell_volume 57.175
_cod_data_source_file eta-Fe2C.cif
_cod_data_source_block global
_cod_database_code 1543664

loop_
_symmetry_equiv_pos_as_xyz
'x, y, z'
'-x, -y, -z'
'-x, -y, z'
'x, y, -z'
'-x+1/2, y+1/2, -z+1/2'
'x+1/2, -y+1/2, z+1/2'
'x+1/2, -y+1/2, -z+1/2'
'-x+1/2, y+1/2, z+1/2'

loop_
_atom_site_label
_atom_site_occupancy
_atom_site_fract_x
_atom_site_fract_y
_atom_site_fract_z
_atom_site_adp_type
_atom_site_B_iso_or_equiv
_atom_site_type_symbol
Fe 1.0 0.658748 0.252951 0.000000 Biso 1.000000 Fe
C 1.0 0.000000 0.000000 0.000000 Biso 1.000000 C
